data_7112156
loop_
_publ_author_name
'Tran, Ngon T.'
'Wilson, Sean O.'
'Franz, Annaliese K.'

_publ_section_title
;
 Supramolecular hydrogen-bonding assembly of silanediols with bifunctional
 heterocycles
;
_journal_name_full Chem.Commun.
_journal_page_first 3738
_journal_paper_doi 10.1039/C4CC00672K
_journal_volume 50
_journal_year 2014
_chemical_formula_moiety 'C18 H24 O2 Si, C7 H6 N2'
_chemical_formula_sum 'C25 H30 N2 O2 Si'
_chemical_formula_weight 418.60
_chemical_name_common 'dimesitylsilanediol with 7-azaindole'
_space_group_IT_number 14
_symmetry_cell_setting monoclinic
_symmetry_space_group_name_Hall '-P 2ybc'
_symmetry_space_group_name_H-M 'P 1 21/c 1'
_atom_sites_solution_hydrogens geom
_atom_sites_solution_primary direct
_atom_sites_solution_secondary difmap
_audit_creation_method SHELXL-97
_cell_angle_alpha 90.00
_cell_angle_beta 97.9210(10)
_cell_angle_gamma 90.00
_cell_formula_units_Z 4
_cell_length_a 11.9457(10)
_cell_length_b 11.0271(10)
_cell_length_c 17.2592(15)
_cell_measurement_reflns_used 9886
_cell_measurement_temperature 90(2)
_cell_measurement_theta_max 27.5
_cell_measurement_theta_min 2.2
_cell_volume 2251.8(3)
_computing_cell_refinement 'SAINT (Bruker, 2010)'
_computing_data_collection 'SMART (Bruker, 2005)'
_computing_data_reduction 'SAINT (Bruker, 2010)'
_computing_publication_material 'SHELXL-97 (Sheldrick, 2008)'
_computing_structure_refinement 'SHELXL-97 (Sheldrick, 2008)'
_computing_structure_solution 'SHELXS-97 (Sheldrick, 2008)'
_diffrn_ambient_temperature 90(2)
_diffrn_measured_fraction_theta_full 0.999
_diffrn_measured_fraction_theta_max 0.999
_diffrn_measurement_device_type 'Bruker SMART 1000'
_diffrn_measurement_method \w
_diffrn_radiation_monochromator graphite
_diffrn_radiation_source 'fine-focus sealed tube'
_diffrn_radiation_type MoK\a
_diffrn_radiation_wavelength 0.71073
_diffrn_reflns_av_R_equivalents 0.0299
_diffrn_reflns_av_sigmaI/netI 0.0223
_diffrn_reflns_limit_h_max 15
_diffrn_reflns_limit_h_min -15
_diffrn_reflns_limit_k_max 14
_diffrn_reflns_limit_k_min -14
_diffrn_reflns_limit_l_max 22
_diffrn_reflns_limit_l_min -22
_diffrn_reflns_number 23897
_diffrn_reflns_theta_full 27.51
_diffrn_reflns_theta_max 27.51
_diffrn_reflns_theta_min 1.72
_exptl_absorpt_coefficient_mu 0.128
_exptl_absorpt_correction_T_max 0.9729
_exptl_absorpt_correction_T_min 0.9424
_exptl_absorpt_correction_type multi-scan
_exptl_absorpt_process_details 'SADABS (Sheldrick, 2006)'
_exptl_crystal_colour colorless
_exptl_crystal_density_diffrn 1.235
_exptl_crystal_density_method 'not measured'
_exptl_crystal_description block
_exptl_crystal_F_000 896
_exptl_crystal_size_max 0.47
_exptl_crystal_size_mid 0.26
_exptl_crystal_size_min 0.22
_refine_diff_density_max 0.601
_refine_diff_density_min -0.300
_refine_diff_density_rms 0.054
_refine_ls_extinction_method none
_refine_ls_goodness_of_fit_ref 1.034
_refine_ls_hydrogen_treatment mixed
_refine_ls_matrix_type full
_refine_ls_number_parameters 391
_refine_ls_number_reflns 5185
_refine_ls_number_restraints 0
_refine_ls_restrained_S_all 1.034
_refine_ls_R_factor_all 0.0484
_refine_ls_R_factor_gt 0.0397
_refine_ls_shift/su_max 0.000
_refine_ls_shift/su_mean 0.000
_refine_ls_structure_factor_coef Fsqd
_refine_ls_weighting_details 'calc w=1/[\s^2^(Fo^2^)+(0.0638P)^2^+0.9604P] where P=(Fo^2^+2Fc^2^)/3'
_refine_ls_weighting_scheme calc
_refine_ls_wR_factor_gt 0.1046
_refine_ls_wR_factor_ref 0.1121
_reflns_number_gt 4384
_reflns_number_total 5185
_reflns_threshold_expression >2sigma(I)
_cod_data_source_file c4cc00672k2.cif
_cod_data_source_block a1b
_cod_original_sg_symbol_H-M 'P 21/c'
_cod_database_code 7112156

loop_
_symmetry_equiv_pos_as_xyz
'x, y, z'
'-x, y+1/2, -z+1/2'
'-x, -y, -z'
'x, -y-1/2, z-1/2'

loop_
_atom_site_label
_atom_site_type_symbol
_atom_site_fract_x
_atom_site_fract_y
_atom_site_fract_z
_atom_site_U_iso_or_equiv
_atom_site_adp_type
_atom_site_occupancy
_atom_site_symmetry_multiplicity
_atom_site_calc_flag
Si1 Si 0.83461(3) 0.48582(3) -0.08433(2) 0.01744(11) Uani 1 1 d
O1 O 0.95673(8) 0.42082(9) -0.08894(6) 0.0202(2) Uani 1 1 d
H1 H 0.958(2) 0.340(3) -0.0833(16) 0.078(9) Uiso 1 1 d
O2 O 0.83815(8) 0.54270(9) 0.00422(6) 0.0211(2) Uani 1 1 d
H2 H 0.901(2) 0.541(2) 0.0294(14) 0.054(7) Uiso 1 1 d
C1 C 0.80586(11) 0.61660(12) -0.15404(8) 0.0189(3) Uani 1 1 d
C2 C 0.69887(11) 0.67386(12) -0.15800(8) 0.0214(3) Uani 1 1 d
C3 C 0.66985(12) 0.76817(13) -0.21084(8) 0.0244(3) Uani 1 1 d
H3 H 0.5965(15) 0.8062(16) -0.2116(10) 0.029(4) Uiso 1 1 d
C4 C 0.74289(13) 0.80847(13) -0.26128(8) 0.0256(3) Uani 1 1 d
C5 C 0.84854(12) 0.75414(13) -0.25653(8) 0.0233(3) Uani 1 1 d
H5 H 0.9030(15) 0.7811(17) -0.2896(11) 0.029(4) Uiso 1 1 d
C6 C 0.88153(11) 0.66035(12) -0.20385(8) 0.0209(3) Uani 1 1 d
C7 C 0.99977(12) 0.61038(14) -0.20256(9) 0.0257(3) Uani 1 1 d
H7A H 1.0401(16) 0.6573(18) -0.2370(11) 0.037(5) Uiso 1 1 d
H7B H 1.0436(15) 0.6113(17) -0.1487(12) 0.033(5) Uiso 1 1 d
H7C H 0.9987(17) 0.526(2) -0.2201(12) 0.041(5) Uiso 1 1 d
C8 C 0.70950(18) 0.91071(17) -0.31790(11) 0.0372(4) Uani 1 1 d
H8A H 0.755(2) 0.915(2) -0.3593(15) 0.060(7) Uiso 1 1 d
H8B H 0.635(3) 0.905(3) -0.3413(18) 0.084(9) Uiso 1 1 d
H8C H 0.713(2) 0.985(3) -0.2931(17) 0.080(9) Uiso 1 1 d
C9 C 0.61112(12) 0.63467(14) -0.10767(9) 0.0259(3) Uani 1 1 d
H9A H 0.6443(15) 0.6212(17) -0.0531(11) 0.030(5) Uiso 1 1 d
H9B H 0.5516(17) 0.6997(19) -0.1078(12) 0.043(5) Uiso 1 1 d
H9C H 0.5712(15) 0.5626(18) -0.1285(11) 0.033(5) Uiso 1 1 d
C10 C 0.72375(11) 0.36384(12) -0.10594(8) 0.0191(3) Uani 1 1 d
C11 C 0.70353(11) 0.31778(12) -0.18355(8) 0.0199(3) Uani 1 1 d
C12 C 0.62756(11) 0.22203(13) -0.20179(8) 0.0219(3) Uani 1 1 d
H12 H 0.6164(14) 0.1928(16) -0.2541(10) 0.025(4) Uiso 1 1 d
C13 C 0.57033(11) 0.16835(13) -0.14610(9) 0.0236(3) Uani 1 1 d
C14 C 0.58998(12) 0.21405(13) -0.07006(9) 0.0239(3) Uani 1 1 d
H14 H 0.5502(14) 0.1799(16) -0.0295(10) 0.028(4) Uiso 1 1 d
C15 C 0.66500(11) 0.30930(13) -0.04918(8) 0.0217(3) Uani 1 1 d
C16 C 0.68143(14) 0.34782(16) 0.03597(9) 0.0305(3) Uani 1 1 d
H16A H 0.6368(16) 0.2933(18) 0.0661(11) 0.036(5) Uiso 1 1 d
H16B H 0.7624(18) 0.3447(19) 0.0589(12) 0.043(5) Uiso 1 1 d
H16C H 0.6568(17) 0.430(2) 0.0420(12) 0.046(6) Uiso 1 1 d
C17 C 0.49166(14) 0.06234(15) -0.16570(10) 0.0300(3) Uani 1 1 d
H17A H 0.4140(18) 0.0807(19) -0.1607(12) 0.043(5) Uiso 1 1 d
H17B H 0.4931(18) 0.0343(19) -0.2203(13) 0.043(5) Uiso 1 1 d
H17C H 0.512(2) -0.001(2) -0.1289(14) 0.057(7) Uiso 1 1 d
C18 C 0.76494(13) 0.36473(13) -0.24846(8) 0.0232(3) Uani 1 1 d
H18A H 0.7531(15) 0.3125(17) -0.2938(11) 0.031(5) Uiso 1 1 d
H18B H 0.7388(16) 0.4453(19) -0.2662(11) 0.037(5) Uiso 1 1 d
H18C H 0.8447(16) 0.3713(18) -0.2341(11) 0.035(5) Uiso 1 1 d
N21 N 0.82319(10) 0.80020(12) 0.03988(7) 0.0249(3) Uani 1 1 d
H21 H 0.8211(17) 0.721(2) 0.0258(13) 0.047(6) Uiso 1 1 d
C21 C 0.91768(11) 0.86510(12) 0.06725(8) 0.0206(3) Uani 1 1 d
N22 N 1.02272(10) 0.82076(10) 0.08113(7) 0.0220(2) Uani 1 1 d
C22 C 1.10279(12) 0.90367(14) 0.10417(8) 0.0255(3) Uani 1 1 d
H22 H 1.1823(16) 0.8740(18) 0.1125(11) 0.034(5) Uiso 1 1 d
C23 C 1.08067(14) 1.02510(14) 0.11469(9) 0.0282(3) Uani 1 1 d
H23 H 1.1495(18) 1.082(2) 0.1307(13) 0.049(6) Uiso 1 1 d
C24 C 0.97222(14) 1.06839(14) 0.10314(9) 0.0292(3) Uani 1 1 d
H24 H 0.9546(17) 1.1623(19) 0.1107(12) 0.046(6) Uiso 1 1 d
C25 C 0.88629(13) 0.98731(13) 0.07835(8) 0.0255(3) Uani 1 1 d
C26 C 0.76522(15) 0.99261(15) 0.05601(10) 0.0325(3) Uani 1 1 d
H26 H 0.719(2) 1.059(2) 0.0540(14) 0.054(6) Uiso 1 1 d
C27 C 0.73186(13) 0.87798(15) 0.03268(10) 0.0310(3) Uani 1 1 d
H27 H 0.6572(18) 0.8499(19) 0.0154(12) 0.043(5) Uiso 1 1 d

loop_
_atom_site_aniso_label
_atom_site_aniso_U_11
_atom_site_aniso_U_22
_atom_site_aniso_U_33
_atom_site_aniso_U_23
_atom_site_aniso_U_13
_atom_site_aniso_U_12
Si1 0.01680(18) 0.01576(18) 0.01897(18) -0.00191(13) -0.00032(13) -0.00057(13)
O1 0.0188(4) 0.0155(5) 0.0252(5) -0.0023(4) -0.0008(4) 0.0002(3)
O2 0.0197(5) 0.0216(5) 0.0208(5) -0.0039(4) -0.0008(4) 0.0003(4)
C1 0.0198(6) 0.0162(6) 0.0198(6) -0.0032(5) -0.0008(5) -0.0012(5)
C2 0.0208(6) 0.0191(6) 0.0233(6) -0.0033(5) -0.0004(5) -0.0006(5)
C3 0.0243(7) 0.0196(7) 0.0277(7) -0.0022(5) -0.0026(6) 0.0030(5)
C4 0.0344(8) 0.0172(6) 0.0239(7) -0.0009(5) -0.0009(6) 0.0011(6)
C5 0.0303(7) 0.0176(6) 0.0222(6) -0.0027(5) 0.0038(6) -0.0024(5)
C6 0.0239(6) 0.0164(6) 0.0220(6) -0.0048(5) 0.0016(5) -0.0012(5)
C7 0.0251(7) 0.0218(7) 0.0316(8) 0.0008(6) 0.0084(6) 0.0001(6)
C8 0.0484(10) 0.0279(9) 0.0353(9) 0.0097(7) 0.0054(8) 0.0095(7)
C9 0.0196(6) 0.0266(8) 0.0311(8) 0.0014(6) 0.0022(6) 0.0027(6)
C10 0.0171(6) 0.0159(6) 0.0230(6) -0.0013(5) -0.0014(5) 0.0010(5)
C11 0.0188(6) 0.0165(6) 0.0230(6) -0.0004(5) -0.0018(5) 0.0026(5)
C12 0.0219(6) 0.0183(6) 0.0237(7) -0.0027(5) -0.0036(5) 0.0012(5)
C13 0.0193(6) 0.0184(6) 0.0311(7) -0.0011(5) -0.0032(5) -0.0005(5)
C14 0.0206(6) 0.0225(7) 0.0285(7) 0.0017(5) 0.0029(5) -0.0024(5)
C15 0.0195(6) 0.0215(7) 0.0235(6) -0.0017(5) 0.0001(5) -0.0001(5)
C16 0.0345(8) 0.0336(9) 0.0243(7) -0.0042(6) 0.0072(6) -0.0120(7)
C17 0.0288(8) 0.0231(7) 0.0366(8) -0.0024(6) -0.0014(6) -0.0071(6)
C18 0.0267(7) 0.0217(7) 0.0206(6) -0.0028(5) 0.0007(5) -0.0014(5)
N21 0.0255(6) 0.0189(6) 0.0295(6) -0.0033(5) 0.0004(5) -0.0002(5)
C21 0.0254(7) 0.0164(6) 0.0198(6) 0.0005(5) 0.0025(5) 0.0005(5)
N22 0.0252(6) 0.0170(5) 0.0232(6) 0.0018(4) 0.0016(4) 0.0011(4)
C22 0.0246(7) 0.0272(7) 0.0237(7) 0.0028(6) 0.0002(5) -0.0009(6)
C23 0.0379(8) 0.0224(7) 0.0241(7) -0.0023(5) 0.0031(6) -0.0059(6)
C24 0.0400(8) 0.0207(7) 0.0269(7) -0.0022(6) 0.0048(6) -0.0010(6)
C25 0.0357(8) 0.0186(7) 0.0218(7) 0.0001(5) 0.0027(6) 0.0053(6)
C26 0.0353(8) 0.0268(8) 0.0356(8) -0.0015(6) 0.0053(7) 0.0102(6)
C27 0.0234(7) 0.0320(8) 0.0364(8) -0.0020(6) 0.0002(6) 0.0030(6)

loop_
_atom_type_symbol
_atom_type_description
_atom_type_scat_dispersion_real
_atom_type_scat_dispersion_imag
_atom_type_scat_source
C C 0.0033 0.0016 'International Tables Vol C Tables 4.2.6.8 and 6.1.1.4'
H H 0.0000 0.0000 'International Tables Vol C Tables 4.2.6.8 and 6.1.1.4'
N N 0.0061 0.0033 'International Tables Vol C Tables 4.2.6.8 and 6.1.1.4'
O O 0.0106 0.0060 'International Tables Vol C Tables 4.2.6.8 and 6.1.1.4'
Si Si 0.0817 0.0704 'International Tables Vol C Tables 4.2.6.8 and 6.1.1.4'

loop_
_geom_angle_atom_site_label_1
_geom_angle_atom_site_label_2
_geom_angle_atom_site_label_3
_geom_angle
O1 Si1 O2 107.62(5)
O1 Si1 C1 112.97(6)
O2 Si1 C1 106.31(6)
O1 Si1 C10 106.50(6)
O2 Si1 C10 112.47(6)
C1 Si1 C10 111.03(6)
Si1 O1 H1 115.4(17)
Si1 O2 H2 113.1(17)
C6 C1 C2 117.75(12)
C6 C1 Si1 125.09(10)
C2 C1 Si1 117.14(10)
C3 C2 C1 120.28(13)
C3 C2 C9 117.30(12)
C1 C2 C9 122.41(12)
C4 C3 C2 121.85(13)
C4 C3 H3 119.9(11)
C2 C3 H3 118.3(11)
C3 C4 C5 118.00(13)
C3 C4 C8 120.83(14)
C5 C4 C8 121.14(15)
C4 C5 C6 122.00(14)
C4 C5 H5 120.7(11)
C6 C5 H5 117.3(11)
C5 C6 C1 120.07(13)
C5 C6 C7 117.26(13)
C1 C6 C7 122.67(12)
C6 C7 H7A 109.8(11)
C6 C7 H7B 112.1(11)
H7A C7 H7B 109.0(15)
C6 C7 H7C 111.7(12)
H7A C7 H7C 107.9(17)
H7B C7 H7C 106.2(16)
C4 C8 H8A 113.2(15)
C4 C8 H8B 112.7(19)
H8A C8 H8B 107(2)
C4 C8 H8C 111.6(18)
H8A C8 H8C 108(2)
H8B C8 H8C 104(3)
C2 C9 H9A 111.9(10)
C2 C9 H9B 109.8(12)
H9A C9 H9B 107.5(16)
C2 C9 H9C 111.4(11)
H9A C9 H9C 110.2(15)
H9B C9 H9C 105.8(15)
C15 C10 C11 117.66(12)
C15 C10 Si1 124.55(10)
C11 C10 Si1 117.65(10)
C12 C11 C10 120.14(12)
C12 C11 C18 117.22(12)
C10 C11 C18 122.60(12)
C13 C12 C11 122.17(13)
C13 C12 H12 119.7(10)
C11 C12 H12 118.1(10)
C12 C13 C14 117.57(13)
C12 C13 C17 121.78(13)
C14 C13 C17 120.63(14)
C15 C14 C13 122.25(13)
C15 C14 H14 117.7(10)
C13 C14 H14 120.1(10)
C14 C15 C10 120.20(13)
C14 C15 C16 117.00(13)
C10 C15 C16 122.78(12)
C15 C16 H16A 109.2(11)
C15 C16 H16B 111.4(12)
H16A C16 H16B 109.5(16)
C15 C16 H16C 111.5(13)
H16A C16 H16C 108.6(16)
H16B C16 H16C 106.5(17)
C13 C17 H17A 113.3(13)
C13 C17 H17B 111.2(12)
H17A C17 H17B 106.9(17)
C13 C17 H17C 109.0(14)
H17A C17 H17C 104.8(19)
H17B C17 H17C 111.4(19)
C11 C18 H18A 111.3(11)
C11 C18 H18B 112.1(11)
H18A C18 H18B 106.5(15)
C11 C18 H18C 113.8(12)
H18A C18 H18C 106.6(16)
H18B C18 H18C 106.0(16)
C21 N21 C27 108.13(12)
C21 N21 H21 126.1(13)
C27 N21 H21 125.6(13)
N22 C21 N21 125.54(12)
N22 C21 C25 125.59(13)
N21 C21 C25 108.87(12)
C21 N22 C22 114.61(12)
N22 C22 C23 123.87(14)
N22 C22 H22 116.4(11)
C23 C22 H22 119.7(11)
C24 C23 C22 120.86(14)
C24 C23 H23 121.7(12)
C22 C23 H23 117.5(12)
C23 C24 C25 117.80(14)
C23 C24 H24 121.2(11)
C25 C24 H24 120.9(11)
C24 C25 C21 117.19(14)
C24 C25 C26 136.76(14)
C21 C25 C26 106.00(13)
C27 C26 C25 106.32(14)
C27 C26 H26 125.7(15)
C25 C26 H26 127.9(15)
C26 C27 N21 110.67(14)
C26 C27 H27 127.9(13)
N21 C27 H27 121.4(13)

loop_
_geom_bond_atom_site_label_1
_geom_bond_atom_site_label_2
_geom_bond_distance
Si1 O1 1.6371(10)
Si1 O2 1.6472(10)
Si1 C1 1.8793(14)
Si1 C10 1.8883(14)
O1 H1 0.90(3)
O2 H2 0.82(2)
C1 C6 1.4153(19)
C1 C2 1.4187(18)
C2 C3 1.395(2)
C2 C9 1.514(2)
C3 C4 1.388(2)
C3 H3 0.970(18)
C4 C5 1.389(2)
C4 C8 1.509(2)
C5 C6 1.3974(19)
C5 H5 0.969(18)
C6 C7 1.5134(19)
C7 H7A 0.97(2)
C7 H7B 1.00(2)
C7 H7C 0.98(2)
C8 H8A 0.96(3)
C8 H8B 0.93(3)
C8 H8C 0.92(3)
C9 H9A 0.982(19)
C9 H9B 1.01(2)
C9 H9C 0.97(2)
C10 C15 1.4154(19)
C10 C11 1.4219(18)
C11 C12 1.3995(18)
C11 C18 1.5125(19)
C12 C13 1.387(2)
C12 H12 0.950(18)
C13 C14 1.395(2)
C13 C17 1.5089(19)
C14 C15 1.3955(19)
C14 H14 0.975(18)
C15 C16 1.516(2)
C16 H16A 1.00(2)
C16 H16B 0.99(2)
C16 H16C 0.97(2)
C17 H17A 0.96(2)
C17 H17B 0.99(2)
C17 H17C 0.95(2)
C18 H18A 0.966(19)
C18 H18B 0.98(2)
C18 H18C 0.954(19)
N21 C21 1.3647(18)
N21 C27 1.380(2)
N21 H21 0.90(2)
C21 N22 1.3372(17)
C21 C25 1.4189(19)
N22 C22 1.3432(18)
C22 C23 1.382(2)
C22 H22 0.997(19)
C23 C24 1.369(2)
C23 H23 1.04(2)
C24 C25 1.384(2)
C24 H24 1.07(2)
C25 C26 1.446(2)
C26 C27 1.369(2)
C26 H26 0.91(2)
C27 H27 0.95(2)

loop_
_geom_hbond_atom_site_label_D
_geom_hbond_atom_site_label_H
_geom_hbond_atom_site_label_A
_geom_hbond_distance_DH
_geom_hbond_distance_HA
_geom_hbond_distance_DA
_geom_hbond_angle_DHA
_geom_hbond_site_symmetry_A
O1 H1 N22 0.90(3) 1.79(3) 2.6769(15) 171(3) 3_765
O2 H2 O1 0.82(2) 1.91(2) 2.7049(14) 166(2) 3_765
N21 H21 O2 0.90(2) 2.02(2) 2.9161(16) 172(2) .

loop_
_geom_torsion_atom_site_label_1
_geom_torsion_atom_site_label_2
_geom_torsion_atom_site_label_3
_geom_torsion_atom_site_label_4
_geom_torsion
O1 Si1 C1 C6 -2.52(13)
O2 Si1 C1 C6 115.29(11)
C10 Si1 C1 C6 -122.09(11)
O1 Si1 C1 C2 176.03(9)
O2 Si1 C1 C2 -66.16(11)
C10 Si1 C1 C2 56.46(11)
C6 C1 C2 C3 1.39(19)
Si1 C1 C2 C3 -177.26(10)
C6 C1 C2 C9 179.88(12)
Si1 C1 C2 C9 1.22(17)
C1 C2 C3 C4 0.5(2)
C9 C2 C3 C4 -178.04(13)
C2 C3 C4 C5 -1.7(2)
C2 C3 C4 C8 -179.99(14)
C3 C4 C5 C6 0.9(2)
C8 C4 C5 C6 179.23(14)
C4 C5 C6 C1 1.0(2)
C4 C5 C6 C7 -178.49(13)
C2 C1 C6 C5 -2.12(19)
Si1 C1 C6 C5 176.42(10)
C2 C1 C6 C7 177.32(12)
Si1 C1 C6 C7 -4.14(19)
O1 Si1 C10 C15 105.93(12)
O2 Si1 C10 C15 -11.72(13)
C1 Si1 C10 C15 -130.71(11)
O1 Si1 C10 C11 -69.53(11)
O2 Si1 C10 C11 172.83(9)
C1 Si1 C10 C11 53.84(12)
C15 C10 C11 C12 0.18(19)
Si1 C10 C11 C12 175.95(10)
C15 C10 C11 C18 -177.24(12)
Si1 C10 C11 C18 -1.47(17)
C10 C11 C12 C13 -0.4(2)
C18 C11 C12 C13 177.14(13)
C11 C12 C13 C14 0.7(2)
C11 C12 C13 C17 -177.85(13)
C12 C13 C14 C15 -0.7(2)
C17 C13 C14 C15 177.83(13)
C13 C14 C15 C10 0.5(2)
C13 C14 C15 C16 -178.15(14)
C11 C10 C15 C14 -0.21(19)
Si1 C10 C15 C14 -175.66(10)
C11 C10 C15 C16 178.34(13)
Si1 C10 C15 C16 2.9(2)
C27 N21 C21 N22 -179.48(13)
C27 N21 C21 C25 0.35(16)
N21 C21 N22 C22 176.78(13)
C25 C21 N22 C22 -3.0(2)
C21 N22 C22 C23 1.2(2)
N22 C22 C23 C24 1.2(2)
C22 C23 C24 C25 -1.9(2)
C23 C24 C25 C21 0.3(2)
C23 C24 C25 C26 -176.48(17)
N22 C21 C25 C24 2.3(2)
N21 C21 C25 C24 -177.52(13)
N22 C21 C25 C26 -179.96(14)
N21 C21 C25 C26 0.21(16)
C24 C25 C26 C27 176.36(18)
C21 C25 C26 C27 -0.69(17)
C25 C26 C27 N21 0.93(19)
C21 N21 C27 C26 -0.82(18)
